data_4324742
loop_
_publ_author_name
'Takashi Okubo'
'Hiroyasu Kuwamoto'
'Kyung Ho Kim'
'Shinya Hayami'
'Akihito Yamano'
'Motoo Shiro'
'Masahiko Maekawa'
'Takayoshi Kuroda-Sowa'

_publ_section_title
;
 Intervalence Charge-Transfer System by 1D Assembly of New Mixed-Valence
 Octanuclear CuI/CuII/CuIII Cluster Units
;
_journal_name_full 'Inorganic Chemistry'
_journal_page_first 2708
_journal_page_last 2710
_journal_paper_doi 10.1021/ic101794u
_journal_volume 50
_journal_year 2011
_chemical_formula_moiety 'C28 H48 Br7 Cu8 N4 S8, 3(C H Cl3) '
_chemical_formula_sum 'C31 H51 Br7 Cl9 Cu8 N4 S8'
_chemical_formula_weight 2123.02
_space_group_IT_number 14
_symmetry_cell_setting monoclinic
_symmetry_Int_Tables_number 14
_symmetry_space_group_name_Hall '-P 2yn'
_symmetry_space_group_name_H-M 'P 1 21/n 1'
_cell_angle_alpha 90.0000
_cell_angle_beta 109.6820(11)
_cell_angle_gamma 90.0000
_cell_formula_units_Z 4
_cell_length_a 15.4045(6)
_cell_length_b 23.0580(7)
_cell_length_c 18.2199(6)
_cell_measurement_reflns_used 40170
_cell_measurement_temperature 100.1
_cell_measurement_theta_max 27.5
_cell_measurement_theta_min 3.0
_cell_volume 6093.6(4)
_computing_cell_refinement 'PROCESS-AUTO (Rigaku, 1998)'
_computing_data_collection 'PROCESS-AUTO (Rigaku, 1998)'
_computing_data_reduction 'CrystalStructure (Rigaku & RAC 2007)'
_computing_molecular_graphics 'ORTEP (Johnson, 1976)'
_computing_publication_material 'CrystalStructure (Rigaku & RAC 2007)'
_computing_structure_refinement 'SHELXL97 (Sheldrick, 1997)'
_computing_structure_solution 'SHELXS97 (Sheldrick, 1997)'
_diffrn_ambient_temperature 100.1
_diffrn_detector_area_resol_mean 10.00
_diffrn_measured_fraction_theta_full 0.990
_diffrn_measured_fraction_theta_max 0.990
_diffrn_measurement_device_type 'Rigaku RAXIS-RAPID'
_diffrn_measurement_method \w
_diffrn_radiation_type 'Mo K\a'
_diffrn_radiation_wavelength 0.71075
_diffrn_reflns_av_R_equivalents 0.084
_diffrn_reflns_limit_h_max 19
_diffrn_reflns_limit_h_min -19
_diffrn_reflns_limit_k_max 29
_diffrn_reflns_limit_k_min -29
_diffrn_reflns_limit_l_max 23
_diffrn_reflns_limit_l_min -23
_diffrn_reflns_number 55821
_diffrn_reflns_theta_full 27.48
_diffrn_reflns_theta_max 27.48
_exptl_absorpt_coefficient_mu 8.039
_exptl_absorpt_correction_T_max 0.448
_exptl_absorpt_correction_T_min 0.295
_exptl_absorpt_correction_type numerical
_exptl_absorpt_process_details
;
    Higashi, T. (1999). Program for Absorption Correction.
    Rigaku Corporation, Tokyo, Japan.
;
_exptl_crystal_colour black
_exptl_crystal_density_diffrn 2.314
_exptl_crystal_description needle
_exptl_crystal_F_000 4092.00
_exptl_crystal_size_max 0.70
_exptl_crystal_size_mid 0.20
_exptl_crystal_size_min 0.10
_refine_diff_density_max 1.85
_refine_diff_density_min -1.39
_refine_ls_extinction_method none
_refine_ls_goodness_of_fit_ref 1.044
_refine_ls_hydrogen_treatment constr
_refine_ls_number_parameters 636
_refine_ls_number_reflns 13810
_refine_ls_R_factor_gt 0.0456
_refine_ls_shift/su_max 0.0010
_refine_ls_structure_factor_coef Fsqd
_refine_ls_weighting_details 'w = 1/[\s^2^(Fo^2^)+(0.0459P)^2^+5.1190P] where P=(Fo^2^+2Fc^2^)/3'
_refine_ls_weighting_scheme calc
_refine_ls_wR_factor_ref 0.1165
_reflns_number_gt 11422
_reflns_number_total 13810
_reflns_threshold_expression F^2^>2.0\s(F^2^)
_cod_data_source_file ic101794u_si_001.cif
_cod_data_source_block '_091230_CuHm8Nu_01'
_cod_original_cell_volume 6093.5(4)
_cod_original_formula_sum 'C31 H51 Br7 Cl9 Cu8 N4 S8 '
_cod_database_code 4324742

loop_
_symmetry_equiv_pos_as_xyz
'x, y, z'
'-x+1/2, y+1/2, -z+1/2'
'-x, -y, -z'
'x-1/2, -y-1/2, z-1/2'

loop_
_atom_site_label
_atom_site_type_symbol
_atom_site_fract_x
_atom_site_fract_y
_atom_site_fract_z
_atom_site_U_iso_or_equiv
_atom_site_adp_type
_atom_site_occupancy
_atom_site_symmetry_multiplicity
_atom_site_calc_flag
_atom_site_refinement_flags
_atom_site_disorder_assembly
_atom_site_disorder_group
Br1 Br 0.51181(3) 0.736703(16) 0.64562(2) 0.02062(10) Uani 1 1 d U . .
Br2 Br 0.35674(3) 0.849384(18) 0.71953(2) 0.02702(11) Uani 1 1 d U . .
Br3 Br 0.60687(3) 0.895058(19) 0.70425(3) 0.03046(12) Uani 1 1 d U . .
Br4 Br 0.67495(4) 0.81146(2) 0.53297(4) 0.04791(16) Uani 1 1 d U . .
Br5 Br 0.68433(3) 0.63150(2) 0.57592(3) 0.03203(12) Uani 1 1 d U . .
Br6 Br 0.45647(3) 0.571756(16) 0.64606(3) 0.02536(10) Uani 1 1 d U . .
Br7 Br 0.25189(3) 0.682164(18) 0.64432(3) 0.03256(12) Uani 1 1 d U . .
Cu1 Cu 0.36766(3) 0.761684(19) 0.46195(3) 0.01995(12) Uani 1 1 d U . .
Cu2 Cu 0.62545(4) 0.70707(2) 0.81547(3) 0.02226(12) Uani 1 1 d U . .
Cu3 Cu 0.30407(4) 0.77512(2) 0.62313(3) 0.03171(14) Uani 1 1 d U . .
Cu4 Cu 0.55883(4) 0.84065(3) 0.58610(3) 0.03314(14) Uani 1 1 d U . .
Cu5 Cu 0.60159(4) 0.72088(2) 0.53697(4) 0.03704(16) Uani 1 1 d U . .
Cu6 Cu 0.37816(4) 0.66351(2) 0.59809(3) 0.03023(14) Uani 1 1 d U . .
Cu7 Cu 0.51646(4) 0.83126(3) 0.74937(4) 0.03527(15) Uani 1 1 d U . .
Cu8 Cu 0.58995(4) 0.62525(3) 0.65426(4) 0.03609(15) Uani 1 1 d U . .
S1 S 0.26013(7) 0.81258(4) 0.49973(6) 0.0206(2) Uani 1 1 d U . .
S2 S 0.42864(7) 0.85435(4) 0.48095(6) 0.0210(2) Uani 1 1 d U . .
S3 S 0.47625(7) 0.71259(4) 0.42484(6) 0.0215(2) Uani 1 1 d U . .
S4 S 0.32268(7) 0.66620(4) 0.46390(6) 0.0211(2) Uani 1 1 d U . .
S5 S 0.49826(8) 0.67529(4) 0.83317(7) 0.0271(2) Uani 1 1 d U . .
S6 S 0.58261(8) 0.78484(4) 0.86597(6) 0.0238(2) Uani 1 1 d U . .
S7 S 0.75121(8) 0.73966(4) 0.79497(6) 0.0243(2) Uani 1 1 d U . .
S8 S 0.68386(7) 0.62552(4) 0.78689(6) 0.0220(2) Uani 1 1 d U . .
C1 C 0.3355(3) 0.87112(16) 0.5115(2) 0.0194(8) Uani 1 1 d U . .
N1 N 0.3236(2) 0.92174(13) 0.5383(2) 0.0230(7) Uani 1 1 d DU . .
C2 C 0.2398(3) 0.93658(18) 0.5565(2) 0.0272(9) Uani 1 1 d DU . .
H2A H 0.2569 0.9609 0.6040 0.033 Uiso 1 1 calc R . .
H2B H 0.2111 0.9006 0.5672 0.033 Uiso 1 1 calc R . .
C3 C 0.1714(4) 0.9687(2) 0.4902(3) 0.0453(13) Uani 1 1 d DU . .
H3A H 0.1163 0.9772 0.5046 0.054 Uiso 1 1 calc R . .
H3B H 0.1519 0.9428 0.4441 0.054 Uiso 1 1 calc R . .
C4 C 0.2055(4) 1.0252(2) 0.4667(4) 0.0572(14) Uani 1 1 d DU . .
H4A H 0.1529 1.0455 0.4286 0.069 Uiso 0.676(11) 1 calc PR A 1
H4B H 0.2294 1.0503 0.5133 0.069 Uiso 0.676(11) 1 calc PR A 1
H4C H 0.1525 1.0423 0.4251 0.069 Uiso 0.324(11) 1 calc PR A 2
H4D H 0.2190 1.0514 0.5122 0.069 Uiso 0.324(11) 1 calc PR A 2
C5 C 0.2798(4) 1.0169(4) 0.4316(5) 0.0358(19) Uani 0.676(11) 1 d PDU A 1
H5A H 0.2798 1.0519 0.4002 0.043 Uiso 0.676(11) 1 calc PR A 1
H5B H 0.2603 0.9842 0.3944 0.043 Uiso 0.676(11) 1 calc PR A 1
C6 C 0.3785(5) 1.0055(3) 0.4808(4) 0.0314(16) Uani 0.676(11) 1 d PDU A 1
H6A H 0.4098 0.9869 0.4476 0.038 Uiso 0.676(11) 1 calc PR A 1
H6B H 0.4090 1.0433 0.4980 0.038 Uiso 0.676(11) 1 calc PR A 1
C5A C 0.2863(7) 1.0293(11) 0.4389(8) 0.042(3) Uani 0.324(11) 1 d PDU A 2
H5C H 0.2880 1.0662 0.4117 0.051 Uiso 0.324(11) 1 calc PR A 2
H5D H 0.2904 0.9960 0.4059 0.051 Uiso 0.324(11) 1 calc PR A 2
C6A C 0.3573(10) 1.0267(4) 0.5194(9) 0.033(3) Uani 0.324(11) 1 d PDU A 2
H6C H 0.4106 1.0507 0.5193 0.040 Uiso 0.324(11) 1 calc PR A 2
H6D H 0.3305 1.0452 0.5559 0.040 Uiso 0.324(11) 1 calc PR A 2
C7 C 0.3934(3) 0.96824(16) 0.5518(3) 0.0279(9) Uani 1 1 d DU . .
H7A H 0.4555 0.9506 0.5669 0.034 Uiso 0.676(11) 1 calc PR A 1
H7B H 0.3910 0.9929 0.5956 0.034 Uiso 0.676(11) 1 calc PR A 1
H7C H 0.4402 0.9560 0.5287 0.034 Uiso 0.324(11) 1 calc PR A 2
H7D H 0.4250 0.9722 0.6087 0.034 Uiso 0.324(11) 1 calc PR A 2
C8 C 0.4178(3) 0.65059(16) 0.4367(2) 0.0215(8) Uani 1 1 d U . .
N2 N 0.4421(2) 0.59851(14) 0.4223(2) 0.0244(8) Uani 1 1 d U . .
C9 C 0.5124(3) 0.58882(18) 0.3863(3) 0.0285(10) Uani 1 1 d U . .
H9A H 0.5361 0.5487 0.3973 0.034 Uiso 1 1 calc R . .
H9B H 0.5646 0.6157 0.4096 0.034 Uiso 1 1 calc R . .
C10 C 0.4748(3) 0.5982(2) 0.2979(3) 0.0349(11) Uani 1 1 d U . .
H10A H 0.4904 0.6381 0.2867 0.042 Uiso 1 1 calc R . .
H10B H 0.5070 0.5712 0.2735 0.042 Uiso 1 1 calc R . .
C11 C 0.3708(3) 0.5895(2) 0.2590(3) 0.0311(10) Uani 1 1 d U . .
H11A H 0.3559 0.5907 0.2017 0.037 Uiso 1 1 calc R . .
H11B H 0.3385 0.6223 0.2735 0.037 Uiso 1 1 calc R . .
C12 C 0.3333(3) 0.53224(18) 0.2808(3) 0.0309(10) Uani 1 1 d U . .
H12A H 0.2780 0.5204 0.2369 0.037 Uiso 1 1 calc R . .
H12B H 0.3804 0.5016 0.2880 0.037 Uiso 1 1 calc R . .
C13 C 0.3078(3) 0.53631(18) 0.3543(3) 0.0280(10) Uani 1 1 d U . .
H13A H 0.2627 0.5682 0.3475 0.034 Uiso 1 1 calc R . .
H13B H 0.2766 0.4998 0.3598 0.034 Uiso 1 1 calc R . .
C14 C 0.3872(3) 0.54671(17) 0.4296(3) 0.0294(10) Uani 1 1 d U . .
H14A H 0.3627 0.5529 0.4727 0.035 Uiso 1 1 calc R . .
H14B H 0.4276 0.5121 0.4421 0.035 Uiso 1 1 calc R . .
C15 C 0.4913(3) 0.74213(17) 0.8721(3) 0.0253(9) Uani 1 1 d U . .
N3 N 0.4310(3) 0.75976(15) 0.9026(2) 0.0295(8) Uani 1 1 d U . .
C16 C 0.3521(4) 0.7226(2) 0.9004(3) 0.0359(11) Uani 1 1 d U . .
H16A H 0.3473 0.7210 0.9532 0.043 Uiso 1 1 calc R . .
H16B H 0.3635 0.6827 0.8857 0.043 Uiso 1 1 calc R . .
C17 C 0.2610(3) 0.7443(2) 0.8431(3) 0.0355(11) Uani 1 1 d U . .
H17A H 0.2177 0.7112 0.8274 0.043 Uiso 1 1 calc R . .
H17B H 0.2719 0.7587 0.7958 0.043 Uiso 1 1 calc R . .
C18 C 0.2158(4) 0.7925(2) 0.8752(3) 0.0382(11) Uani 1 1 d U . .
H18A H 0.1568 0.8031 0.8346 0.046 Uiso 1 1 calc R . .
H18B H 0.2010 0.7769 0.9203 0.046 Uiso 1 1 calc R . .
C19 C 0.2727(4) 0.8471(2) 0.9008(3) 0.0384(11) Uani 1 1 d U . .
H19A H 0.2360 0.8759 0.9179 0.046 Uiso 1 1 calc R . .
H19B H 0.2858 0.8636 0.8554 0.046 Uiso 1 1 calc R . .
C20 C 0.3639(4) 0.8374(2) 0.9667(3) 0.0414(12) Uani 1 1 d U . .
H20A H 0.3818 0.8740 0.9963 0.050 Uiso 1 1 calc R . .
H20B H 0.3543 0.8079 1.0027 0.050 Uiso 1 1 calc R . .
C21 C 0.4432(4) 0.8178(2) 0.9406(3) 0.0372(11) Uani 1 1 d U . .
H21A H 0.4519 0.8468 0.9037 0.045 Uiso 1 1 calc R . .
H21B H 0.5003 0.8171 0.9866 0.045 Uiso 1 1 calc R . .
C22 C 0.7733(3) 0.66814(17) 0.7792(2) 0.0227(8) Uani 1 1 d U . .
N4 N 0.8440(3) 0.64888(13) 0.7634(2) 0.0271(8) Uani 1 1 d DU . .
C23 C 0.9089(4) 0.6904(2) 0.7480(4) 0.0470(13) Uani 1 1 d DU . .
H23A H 0.8955 0.7294 0.7644 0.056 Uiso 0.608(7) 1 calc PR B 3
H23B H 0.8956 0.6919 0.6910 0.056 Uiso 0.608(7) 1 calc PR B 3
H23C H 0.9511 0.7042 0.7990 0.056 Uiso 0.392(7) 1 calc PR B 4
H23D H 0.8728 0.7244 0.7210 0.056 Uiso 0.392(7) 1 calc PR B 4
C24 C 1.0096(5) 0.6791(4) 0.7861(6) 0.054(2) Uani 0.608(7) 1 d PDU B 3
H24A H 1.0209 0.6661 0.8404 0.064 Uiso 0.608(7) 1 calc PR B 3
H24B H 1.0437 0.7158 0.7884 0.064 Uiso 0.608(7) 1 calc PR B 3
C24A C 0.9663(7) 0.6703(5) 0.7014(7) 0.049(2) Uani 0.392(7) 1 d PDU B 4
H24C H 0.9887 0.7048 0.6808 0.059 Uiso 0.392(7) 1 calc PR B 4
H24D H 0.9265 0.6480 0.6562 0.059 Uiso 0.392(7) 1 calc PR B 4
C25 C 1.0478(4) 0.6335(2) 0.7444(5) 0.0633(16) Uani 1 1 d DU . .
H25A H 1.0297 0.6444 0.6887 0.076 Uiso 0.608(7) 1 calc PR B 3
H25B H 1.1160 0.6348 0.7662 0.076 Uiso 0.608(7) 1 calc PR B 3
H25C H 1.0777 0.6491 0.7976 0.076 Uiso 0.392(7) 1 calc PR B 4
H25D H 1.0934 0.6344 0.7169 0.076 Uiso 0.392(7) 1 calc PR B 4
C26 C 1.0173(4) 0.5716(2) 0.7492(4) 0.0593(15) Uani 1 1 d DU B .
H26A H 1.0483 0.5456 0.7224 0.071 Uiso 0.608(7) 1 calc PR B 3
H26B H 1.0362 0.5596 0.8045 0.071 Uiso 0.608(7) 1 calc PR B 3
H26C H 0.9892 0.5568 0.6953 0.071 Uiso 0.392(7) 1 calc PR B 4
H26D H 1.0730 0.5480 0.7746 0.071 Uiso 0.392(7) 1 calc PR B 4
C27 C 0.9147(4) 0.5653(3) 0.7124(5) 0.0347(17) Uani 0.608(7) 1 d PDU B 3
H27A H 0.8956 0.5865 0.6622 0.042 Uiso 0.608(7) 1 calc PR B 3
H27B H 0.9011 0.5237 0.7000 0.042 Uiso 0.608(7) 1 calc PR B 3
C27A C 0.9506(5) 0.5612(5) 0.7913(7) 0.040(2) Uani 0.392(7) 1 d PDU B 4
H27C H 0.9782 0.5770 0.8447 0.048 Uiso 0.392(7) 1 calc PR B 4
H27D H 0.9451 0.5187 0.7965 0.048 Uiso 0.392(7) 1 calc PR B 4
C28 C 0.8550(3) 0.58549(17) 0.7574(3) 0.0327(10) Uani 1 1 d DU . .
H28A H 0.7929 0.5684 0.7332 0.039 Uiso 0.608(7) 1 calc PR B 3
H28B H 0.8806 0.5696 0.8109 0.039 Uiso 0.608(7) 1 calc PR B 3
H28C H 0.8307 0.5748 0.7016 0.039 Uiso 0.392(7) 1 calc PR B 4
H28D H 0.8156 0.5661 0.7832 0.039 Uiso 0.392(7) 1 calc PR B 4
C29 C 0.3459(4) 0.5332(2) 0.7824(3) 0.0449(14) Uani 1 1 d . . .
H29 H 0.3528 0.5565 0.7384 0.054 Uiso 1 1 calc R . .
Cl1 Cl 0.29302(14) 0.46655(9) 0.74562(12) 0.0815(6) Uani 1 1 d . . .
Cl2 Cl 0.28145(13) 0.57245(6) 0.82638(12) 0.0641(5) Uani 1 1 d . . .
Cl3 Cl 0.45675(11) 0.51814(6) 0.84996(9) 0.0554(4) Uani 1 1 d . . .
C30 C 0.1536(5) 0.5555(3) 0.5107(4) 0.0573(18) Uani 1 1 d . . .
H30 H 0.1958 0.5895 0.5280 0.069 Uiso 1 1 calc R . .
Cl4 Cl 0.22287(13) 0.49115(8) 0.52095(13) 0.0794(6) Uani 1 1 d . . .
Cl5 Cl 0.09002(12) 0.56402(6) 0.41194(10) 0.0552(4) Uani 1 1 d . . .
Cl6 Cl 0.08288(17) 0.55258(10) 0.56700(12) 0.0876(7) Uani 1 1 d . . .
C31 C 0.01631(7) 0.84612(5) 0.61719(6) 0.0439(13) Uani 1 1 d GU . .
H31 H 0.0390 0.8750 0.6603 0.053 Uiso 1 1 calc R . .
Cl7 Cl 0.09532(9) 0.78779(9) 0.63401(15) 0.0992(8) Uani 1 1 d GU . .
Cl8 Cl -0.09283(7) 0.81966(6) 0.61382(8) 0.0458(3) Uani 1 1 d GU . .
Cl9 Cl 0.00628(10) 0.87975(7) 0.52738(8) 0.0687(5) Uani 1 1 d GU . .

loop_
_atom_site_aniso_label
_atom_site_aniso_U_11
_atom_site_aniso_U_22
_atom_site_aniso_U_33
_atom_site_aniso_U_23
_atom_site_aniso_U_13
_atom_site_aniso_U_12
Br1 0.0240(2) 0.01662(17) 0.01886(19) -0.00051(15) 0.00404(16) 0.00005(15)
Br2 0.0291(2) 0.0273(2) 0.0234(2) 0.00075(18) 0.00726(18) 0.00564(17)
Br3 0.0329(2) 0.0287(2) 0.0250(2) -0.00048(19) 0.00342(19) -0.01180(18)
Br4 0.0376(3) 0.0364(3) 0.0800(4) -0.0215(3) 0.0333(3) -0.0145(2)
Br5 0.0335(3) 0.0395(2) 0.0219(2) 0.0029(2) 0.00786(18) 0.0130(2)
Br6 0.0260(2) 0.01881(18) 0.0286(2) 0.00071(17) 0.00570(18) 0.00128(15)
Br7 0.0369(3) 0.0227(2) 0.0464(3) 0.0017(2) 0.0250(2) -0.00180(18)
Cu1 0.0224(3) 0.0141(2) 0.0222(2) -0.0012(2) 0.0061(2) 0.00098(18)
Cu2 0.0240(3) 0.0181(2) 0.0242(3) -0.0013(2) 0.0076(2) -0.00096(19)
Cu3 0.0436(4) 0.0239(3) 0.0289(3) 0.0030(2) 0.0140(3) -0.0040(2)
Cu4 0.0241(3) 0.0395(3) 0.0313(3) -0.0066(3) 0.0034(2) -0.0006(2)
Cu5 0.0264(3) 0.0302(3) 0.0437(4) 0.0000(3) -0.0024(3) -0.0032(2)
Cu6 0.0317(3) 0.0318(3) 0.0274(3) 0.0046(2) 0.0103(2) 0.0063(2)
Cu7 0.0304(3) 0.0331(3) 0.0410(3) 0.0133(3) 0.0103(3) 0.0006(2)
Cu8 0.0310(3) 0.0421(3) 0.0329(3) -0.0059(3) 0.0078(3) -0.0092(3)
S1 0.0232(5) 0.0156(4) 0.0220(5) 0.0003(4) 0.0064(4) -0.0005(4)
S2 0.0223(5) 0.0174(4) 0.0221(5) -0.0014(4) 0.0061(4) -0.0015(4)
S3 0.0213(5) 0.0182(4) 0.0226(5) -0.0024(4) 0.0042(4) 0.0009(4)
S4 0.0229(5) 0.0161(4) 0.0218(5) -0.0005(4) 0.0040(4) 0.0004(4)
S5 0.0301(6) 0.0200(4) 0.0339(6) -0.0010(5) 0.0145(5) -0.0017(4)
S6 0.0266(5) 0.0187(4) 0.0236(5) -0.0005(4) 0.0051(4) 0.0009(4)
S7 0.0258(5) 0.0191(4) 0.0270(5) -0.0042(4) 0.0076(4) -0.0048(4)
S8 0.0245(5) 0.0185(4) 0.0226(5) -0.0002(4) 0.0074(4) -0.0021(4)
C1 0.0236(19) 0.0146(15) 0.0169(17) -0.0003(15) 0.0027(15) 0.0005(15)
N1 0.0287(18) 0.0160(14) 0.0227(16) 0.0002(14) 0.0066(14) 0.0002(13)
C2 0.036(2) 0.0202(18) 0.027(2) 0.0019(17) 0.0136(18) 0.0059(17)
C3 0.039(3) 0.049(3) 0.052(3) 0.027(3) 0.021(2) 0.018(2)
C4 0.064(3) 0.046(3) 0.067(3) 0.027(3) 0.028(3) 0.023(3)
C5 0.040(3) 0.026(4) 0.036(3) 0.013(3) 0.005(3) -0.011(3)
C6 0.039(3) 0.017(3) 0.038(3) 0.005(3) 0.011(3) -0.005(2)
C5A 0.045(4) 0.026(5) 0.047(5) 0.017(4) 0.005(4) -0.007(4)
C6A 0.038(4) 0.020(4) 0.039(5) 0.004(4) 0.009(4) -0.006(4)
C7 0.034(2) 0.0156(17) 0.032(2) -0.0055(17) 0.0076(18) -0.0047(16)
C8 0.0207(19) 0.0179(16) 0.0186(18) -0.0048(16) -0.0029(15) 0.0013(15)
N2 0.0251(17) 0.0185(14) 0.0215(16) -0.0042(14) -0.0026(14) 0.0033(13)
C9 0.029(2) 0.0244(19) 0.027(2) -0.0113(18) 0.0027(17) 0.0062(17)
C10 0.038(2) 0.036(2) 0.027(2) -0.012(2) 0.0060(19) 0.000(2)
C11 0.037(2) 0.030(2) 0.0210(19) -0.0060(19) 0.0022(18) 0.0012(19)
C12 0.035(2) 0.0232(19) 0.025(2) -0.0067(18) -0.0033(18) 0.0050(17)
C13 0.032(2) 0.0162(17) 0.026(2) -0.0057(17) -0.0030(18) -0.0031(16)
C14 0.037(2) 0.0172(17) 0.026(2) -0.0018(18) -0.0012(18) 0.0007(17)
C15 0.031(2) 0.0187(17) 0.025(2) 0.0042(17) 0.0074(17) 0.0026(16)
N3 0.034(2) 0.0246(16) 0.0319(19) 0.0037(16) 0.0144(16) 0.0039(15)
C16 0.041(3) 0.027(2) 0.047(3) 0.006(2) 0.024(2) 0.0040(18)
C17 0.029(2) 0.034(2) 0.049(3) 0.003(2) 0.021(2) 0.0008(19)
C18 0.037(3) 0.040(2) 0.045(3) 0.009(2) 0.025(2) 0.012(2)
C19 0.045(3) 0.035(2) 0.042(3) 0.002(2) 0.024(2) 0.013(2)
C20 0.048(3) 0.039(2) 0.039(3) -0.006(2) 0.018(2) 0.013(2)
C21 0.043(3) 0.029(2) 0.039(3) -0.002(2) 0.013(2) 0.010(2)
C22 0.026(2) 0.0215(18) 0.0187(18) -0.0058(17) 0.0054(16) -0.0029(16)
N4 0.0244(17) 0.0194(15) 0.039(2) -0.0058(15) 0.0122(15) -0.0061(13)
C23 0.042(3) 0.028(2) 0.081(4) -0.017(2) 0.034(3) -0.017(2)
C24 0.037(4) 0.039(3) 0.084(5) -0.014(4) 0.019(4) -0.015(3)
C24A 0.042(5) 0.041(4) 0.075(6) 0.000(4) 0.033(4) -0.018(4)
C25 0.043(3) 0.051(3) 0.104(4) -0.006(3) 0.035(3) -0.005(2)
C26 0.040(3) 0.047(3) 0.092(4) 0.001(3) 0.024(3) 0.007(2)
C27 0.035(3) 0.026(3) 0.047(4) -0.005(3) 0.019(3) 0.001(3)
C27A 0.033(4) 0.026(4) 0.059(5) -0.002(4) 0.013(4) 0.003(3)
C28 0.031(2) 0.0209(18) 0.048(3) -0.001(2) 0.016(2) -0.0010(17)
C29 0.049(3) 0.052(3) 0.030(2) 0.008(3) 0.008(2) -0.017(3)
Cl1 0.0765(13) 0.0867(12) 0.0814(13) -0.0447(11) 0.0267(10) -0.0443(11)
Cl2 0.0772(12) 0.0402(7) 0.0863(12) 0.0152(8) 0.0425(10) 0.0025(7)
Cl3 0.0604(9) 0.0444(7) 0.0469(8) 0.0010(7) -0.0009(7) -0.0031(7)
C30 0.066(4) 0.040(3) 0.060(4) 0.003(3) 0.015(3) -0.024(3)
Cl4 0.0577(10) 0.0603(9) 0.1014(15) 0.0353(10) 0.0020(10) -0.0078(8)
Cl5 0.0693(10) 0.0360(6) 0.0629(9) 0.0094(7) 0.0258(8) 0.0110(7)
Cl6 0.1108(17) 0.0926(14) 0.0711(12) -0.0130(11) 0.0460(12) -0.0468(13)
C31 0.031(3) 0.058(3) 0.041(3) -0.012(3) 0.009(2) -0.006(2)
Cl7 0.0461(10) 0.0995(15) 0.151(2) 0.0202(15) 0.0315(12) 0.0243(10)
Cl8 0.0369(7) 0.0557(8) 0.0458(7) -0.0053(6) 0.0154(6) -0.0012(6)
Cl9 0.0614(10) 0.0933(12) 0.0480(8) 0.0004(9) 0.0141(8) -0.0326(9)

loop_
_atom_type_symbol
_atom_type_description
_atom_type_scat_dispersion_real
_atom_type_scat_dispersion_imag
_atom_type_scat_source
C C 0.003 0.002
;
International Tables for Crystallography
(1992, Vol. C, Tables 4.2.6.8 and 6.1.1.4)
;
H H 0.000 0.000
;
International Tables for Crystallography
(1992, Vol. C, Table 6.1.1.4)
;
Br Br -0.290 2.459
;
International Tables for Crystallography
(1992, Vol. C, Tables 4.2.6.8 and 6.1.1.4)
;
Cl Cl 0.148 0.159
;
International Tables for Crystallography
(1992, Vol. C, Tables 4.2.6.8 and 6.1.1.4)
;
Cu Cu 0.320 1.265
;
International Tables for Crystallography
(1992, Vol. C, Tables 4.2.6.8 and 6.1.1.4)
;
N N 0.006 0.003
;
International Tables for Crystallography
(1992, Vol. C, Tables 4.2.6.8 and 6.1.1.4)
;
S S 0.125 0.123
;
International Tables for Crystallography
(1992, Vol. C, Tables 4.2.6.8 and 6.1.1.4)
;

loop_
_geom_angle_atom_site_label_1
_geom_angle_atom_site_label_2
_geom_angle_atom_site_label_3
_geom_angle
Cu6 Br1 Cu5 101.92(2)
Cu6 Br1 Cu8 72.51(2)
Cu5 Br1 Cu8 67.46(2)
Cu6 Br1 Cu4 134.93(2)
Cu5 Br1 Cu4 65.58(2)
Cu8 Br1 Cu4 129.43(3)
Cu6 Br1 Cu7 123.97(3)
Cu5 Br1 Cu7 131.08(2)
Cu8 Br1 Cu7 137.72(2)
Cu4 Br1 Cu7 69.85(2)
Cu7 Br2 Cu3 96.39(3)
Cu7 Br3 Cu4 86.92(3)
Cu5 Br4 Cu4 78.95(3)
Cu8 Br5 Cu5 81.80(3)
Cu8 Br6 Cu6 83.39(2)
Cu3 Br7 Cu6 75.25(3)
S3 Cu1 S4 77.72(4)
S3 Cu1 S2 101.52(4)
S4 Cu1 S2 170.48(4)
S3 Cu1 S1 178.95(4)
S4 Cu1 S1 103.29(4)
S2 Cu1 S1 77.43(4)
S5 Cu2 S6 78.78(4)
S5 Cu2 S8 101.66(4)
S6 Cu2 S8 169.65(5)
S5 Cu2 S7 178.68(5)
S6 Cu2 S7 101.22(4)
S8 Cu2 S7 78.59(4)
S1 Cu3 Br7 119.87(4)
S1 Cu3 Br2 111.50(3)
Br7 Cu3 Br2 125.37(3)
S1 Cu3 Cu6 100.46(3)
Br7 Cu3 Cu6 52.97(2)
Br2 Cu3 Cu6 133.94(3)
S2 Cu4 Br3 127.10(4)
S2 Cu4 Br4 105.31(4)
Br3 Cu4 Br4 117.72(3)
S2 Cu4 Br1 99.99(3)
Br3 Cu4 Br1 98.15(3)
Br4 Cu4 Br1 103.85(3)
S2 Cu4 Cu5 95.44(3)
Br3 Cu4 Cu5 135.33(3)
Br4 Cu4 Cu5 50.36(2)
Br1 Cu4 Cu5 56.74(2)
S3 Cu5 Br4 108.07(4)
S3 Cu5 Br5 113.25(3)
Br4 Cu5 Br5 123.38(3)
S3 Cu5 Br1 99.94(4)
Br4 Cu5 Br1 105.05(3)
Br5 Cu5 Br1 104.05(3)
S3 Cu5 Cu4 97.86(3)
Br4 Cu5 Cu4 50.70(2)
Br5 Cu5 Cu4 146.92(3)
Br1 Cu5 Cu4 57.67(2)
S4 Cu6 Br7 108.20(4)
S4 Cu6 Br6 111.38(3)
Br7 Cu6 Br6 112.91(3)
S4 Cu6 Br1 107.94(4)
Br7 Cu6 Br1 114.48(3)
Br6 Cu6 Br1 101.79(2)
S4 Cu6 Cu3 96.75(3)
Br7 Cu6 Cu3 51.774(19)
Br6 Cu6 Cu3 151.67(3)
Br1 Cu6 Cu3 71.31(2)
S6 Cu7 Br3 119.02(4)
S6 Cu7 Br2 113.48(4)
Br3 Cu7 Br2 119.97(3)
S6 Cu7 Br1 99.24(3)
Br3 Cu7 Br1 97.53(3)
Br2 Cu7 Br1 100.90(2)
Br6 Cu8 Br5 134.02(3)
Br6 Cu8 S8 106.66(4)
Br5 Cu8 S8 109.20(4)
Br6 Cu8 Br1 97.27(3)
Br5 Cu8 Br1 104.41(3)
S8 Cu8 Br1 99.07(3)
C1 S1 Cu3 101.95(13)
C1 S1 Cu1 85.17(15)
Cu3 S1 Cu1 95.53(4)
C1 S2 Cu4 110.32(13)
C1 S2 Cu1 85.20(13)
Cu4 S2 Cu1 101.28(4)
C8 S3 Cu5 105.82(13)
C8 S3 Cu1 84.85(15)
Cu5 S3 Cu1 100.02(5)
C8 S4 Cu6 104.50(13)
C8 S4 Cu1 84.65(14)
Cu6 S4 Cu1 92.06(4)
C15 S5 Cu2 86.79(17)
C15 S6 Cu2 85.93(15)
C15 S6 Cu7 101.89(14)
Cu2 S6 Cu7 95.44(5)
C22 S7 Cu2 86.39(16)
C22 S8 Cu2 86.27(14)
C22 S8 Cu8 98.53(14)
Cu2 S8 Cu8 94.89(4)
N1 C1 S1 124.6(3)
N1 C1 S2 123.5(3)
S1 C1 S2 111.9(2)
C1 N1 C2 122.4(3)
C1 N1 C7 121.7(4)
C2 N1 C7 115.8(3)
N1 C2 C3 111.2(4)
C2 C3 C4 115.7(5)
C5A C4 C5 12.1(11)
C5A C4 C3 123.6(11)
C5 C4 C3 113.3(6)
C4 C5 C6 122.0(7)
C7 C6 C5 116.3(6)
C4 C5A C6A 94.7(10)
C7 C6A C5A 117.9(13)
N1 C7 C6A 115.7(7)
N1 C7 C6 112.3(4)
C6A C7 C6 38.7(7)
N2 C8 S4 124.9(3)
N2 C8 S3 122.3(4)
S4 C8 S3 112.7(2)
C8 N2 C9 122.3(4)
C8 N2 C14 120.4(4)
C9 N2 C14 116.4(3)
N2 C9 C10 112.1(4)
C11 C10 C9 115.7(4)
C10 C11 C12 114.6(4)
C13 C12 C11 113.8(4)
C14 C13 C12 115.9(4)
N2 C14 C13 110.7(4)
N3 C15 S5 127.7(4)
N3 C15 S6 123.8(3)
S5 C15 S6 108.4(3)
C15 N3 C16 120.5(4)
C15 N3 C21 118.9(4)
C16 N3 C21 120.6(4)
N3 C16 C17 112.8(4)
C16 C17 C18 114.2(5)
C19 C18 C17 115.5(4)
C18 C19 C20 113.9(4)
C21 C20 C19 114.9(5)
N3 C21 C20 115.0(5)
N4 C22 S7 126.3(3)
N4 C22 S8 125.0(3)
S7 C22 S8 108.7(3)
C22 N4 C23 119.5(4)
C22 N4 C28 118.7(4)
C23 N4 C28 121.7(4)
N4 C23 C24A 118.4(6)
N4 C23 C24 117.5(6)
C24A C23 C24 59.2(7)
C23 C24 C25 113.8(6)
C23 C24A C25 115.6(7)
C24A C25 C26 110.0(7)
C24A C25 C24 58.3(6)
C26 C25 C24 116.2(6)
C27A C26 C27 54.0(6)
C27A C26 C25 117.5(7)
C27 C26 C25 111.5(5)
C28 C27 C26 118.3(6)
C26 C27A C28 118.5(7)
N4 C28 C27 117.0(5)
N4 C28 C27A 117.3(6)
C27 C28 C27A 53.9(6)
Cl2 C29 Cl1 111.7(3)
Cl2 C29 Cl3 110.6(3)
Cl1 C29 Cl3 107.9(3)
Cl6 C30 Cl5 111.6(4)
Cl6 C30 Cl4 112.1(3)
Cl5 C30 Cl4 107.9(4)
Cl7 C31 Cl9 109.5
Cl7 C31 Cl8 109.5
Cl9 C31 Cl8 109.4

loop_
_geom_bond_atom_site_label_1
_geom_bond_atom_site_label_2
_geom_bond_distance
Br1 Cu6 2.5760(7)
Br1 Cu5 2.7944(9)
Br1 Cu8 2.8196(8)
Br1 Cu4 2.8239(8)
Br1 Cu7 2.8707(8)
Br2 Cu7 2.3713(8)
Br2 Cu3 2.3909(7)
Br3 Cu7 2.3561(8)
Br3 Cu4 2.3837(7)
Br4 Cu5 2.3875(8)
Br4 Cu4 2.3992(9)
Br5 Cu8 2.3601(9)
Br5 Cu5 2.4012(7)
Br6 Cu8 2.3589(8)
Br6 Cu6 2.4465(7)
Br7 Cu3 2.3660(7)
Br7 Cu6 2.4045(8)
Cu1 S3 2.3019(12)
Cu1 S4 2.3120(10)
Cu1 S2 2.3128(10)
Cu1 S1 2.3157(12)
Cu2 S5 2.2148(13)
Cu2 S6 2.2151(12)
Cu2 S8 2.2207(11)
Cu2 S7 2.2237(13)
Cu3 S1 2.2878(12)
Cu3 Cu6 2.9126(8)
Cu4 S2 2.2813(11)
Cu4 Cu5 3.0430(9)
Cu5 S3 2.2981(11)
Cu6 S4 2.3032(11)
Cu7 S6 2.2889(12)
Cu8 S8 2.3617(12)
S1 C1 1.746(4)
S2 C1 1.748(5)
S3 C8 1.741(4)
S4 C8 1.736(5)
S5 C15 1.715(4)
S6 C15 1.750(5)
S7 C22 1.727(4)
S8 C22 1.736(5)
C1 N1 1.302(5)
N1 C2 1.477(5)
N1 C7 1.479(4)
C2 C3 1.504(5)
C3 C4 1.519(5)
C4 C5A 1.497(8)
C4 C5 1.500(6)
C5 C6 1.505(6)
C6 C7 1.505(6)
C5A C6A 1.507(7)
C6A C7 1.501(7)
C8 N2 1.310(5)
N2 C9 1.461(6)
N2 C14 1.495(6)
C9 C10 1.532(6)
C10 C11 1.531(7)
C11 C12 1.546(7)
C12 C13 1.521(7)
C13 C14 1.518(5)
C15 N3 1.299(6)
N3 C16 1.477(6)
N3 C21 1.488(6)
C16 C17 1.524(7)
C17 C18 1.528(7)
C18 C19 1.516(7)
C19 C20 1.526(7)
C20 C21 1.522(8)
C22 N4 1.295(6)
N4 C23 1.477(5)
N4 C28 1.480(4)
C23 C24A 1.492(7)
C23 C24 1.495(6)
C24 C25 1.527(6)
C24A C25 1.499(7)
C25 C26 1.514(6)
C26 C27A 1.495(7)
C26 C27 1.502(6)
C27 C28 1.499(6)
C27A C28 1.502(7)
C29 Cl2 1.726(7)
C29 Cl1 1.763(6)
C29 Cl3 1.771(6)
C30 Cl6 1.731(8)
C30 Cl5 1.747(7)
C30 Cl4 1.799(7)
C31 Cl7 1.7699
C31 Cl9 1.7700
C31 Cl8 1.7700
